data_1529387
loop_
_publ_author_name
'A.M. Astakhov'
'A.D. Vasiliev'
'M.S. Molokeev'
'L.A. Kruglyakova'
'A.M. Sirotinin'
'R.S. Stepanov'

_publ_section_title
;
 Crystal and molecular structure of nitraminotetrazole and
 nitramino-1,2,4-triazole. IV. 5-nitraminotetrazole sodium salt
 sesquihydrate
;
_journal_issue 3
_journal_name_full 'Journal of Structural Chemistry'
_journal_page_first 537
_journal_page_last 540
_journal_paper_doi 10.1007/s10947-005-0026-5
_journal_volume 45
_journal_year 2004
_chemical_formula_sum 'C3 H8 F N4 O2'
_chemical_formula_weight 151.13
_space_group_crystal_system monoclinic
_space_group_IT_number 14
_space_group_name_Hall '-P 2ybc'
_space_group_name_H-M_alt 'P 1 21/c 1'
_symmetry_space_group_name_Hall '-P 2ybc'
_symmetry_space_group_name_H-M 'P 1 21/c 1'
_atom_sites_solution_hydrogens difmap
_audit_creation_method SHELXL-2014/7
_cell_angle_alpha 90
_cell_angle_beta 110.68(3)
_cell_angle_gamma 90
_cell_formula_units_Z 4
_cell_length_a 3.5510(10)
_cell_length_b 21.834(4)
_cell_length_c 9.075(2)
_cell_measurement_temperature 293(2)
_cell_volume 658.3(3)
_computing_structure_refinement 'SHELXL-2014/7 (Sheldrick, 2014)'
_diffrn_ambient_temperature 293(2)
_diffrn_measured_fraction_theta_full 1.000
_diffrn_measured_fraction_theta_max 1.000
_diffrn_radiation_wavelength 1.5406
_diffrn_reflns_av_R_equivalents 0.0300
_diffrn_reflns_av_unetI/netI 0.0084
_diffrn_reflns_laue_measured_fraction_full 1.000
_diffrn_reflns_laue_measured_fraction_max 1.000
_diffrn_reflns_limit_h_max 4
_diffrn_reflns_limit_h_min 0
_diffrn_reflns_limit_k_max 26
_diffrn_reflns_limit_k_min -16
_diffrn_reflns_limit_l_max 10
_diffrn_reflns_limit_l_min -10
_diffrn_reflns_number 1299
_diffrn_reflns_point_group_measured_fraction_full 1.000
_diffrn_reflns_point_group_measured_fraction_max 1.000
_diffrn_reflns_theta_full 25.000
_diffrn_reflns_theta_max 69.975
_diffrn_reflns_theta_min 4.046
_exptl_absorpt_coefficient_mu 1.260
_exptl_crystal_density_diffrn 1.525
_exptl_crystal_F_000 316
_refine_diff_density_max 0.611
_refine_diff_density_min -0.327
_refine_diff_density_rms 0.109
_refine_ls_extinction_coef 0.041(6)
_refine_ls_extinction_expression Fc^*^=kFc[1+0.001xFc^2^\l^3^/sin(2\q)]^-1/4^
_refine_ls_extinction_method 'SHELXL-2014/7 (Sheldrick 2014'
_refine_ls_goodness_of_fit_ref 0.847
_refine_ls_hydrogen_treatment refall
_refine_ls_matrix_type full
_refine_ls_number_parameters 126
_refine_ls_number_reflns 1257
_refine_ls_number_restraints 0
_refine_ls_restrained_S_all 0.847
_refine_ls_R_factor_all 0.0634
_refine_ls_R_factor_gt 0.0618
_refine_ls_shift/su_max 0.100
_refine_ls_shift/su_mean 0.006
_refine_ls_structure_factor_coef Fsqd
_refine_ls_weighting_details 'w=1/[\s^2^(Fo^2^)+(0.1432P)^2^+1.0583P] where P=(Fo^2^+2Fc^2^)/3'
_refine_ls_weighting_scheme calc
_refine_ls_wR_factor_gt 0.1767
_refine_ls_wR_factor_ref 0.1790
_reflns_Friedel_coverage 0.000
_reflns_friedel_fraction_full .
_reflns_friedel_fraction_max .
_reflns_number_gt 1193
_reflns_number_total 1257
_reflns_threshold_expression 'I > 2\s(I)'
_cod_data_source_file C3H8FN4O2.cif
_cod_data_source_block m
_cod_database_code 1529387
_shelx_shelxl_version_number 2014/7
_shelx_space_group_comment
;
The symmetry employed for this shelxl refinement is uniquely defined
by the following loop, which should always be used as a source of
symmetry information in preference to the above space-group names.
They are only intended as comments.
;

loop_
_space_group_symop_operation_xyz
'x, y, z'
'-x, y+1/2, -z+1/2'
'-x, -y, -z'
'x, -y-1/2, z-1/2'

loop_
_atom_site_label
_atom_site_type_symbol
_atom_site_fract_x
_atom_site_fract_y
_atom_site_fract_z
_atom_site_U_iso_or_equiv
_atom_site_adp_type
_atom_site_occupancy
_atom_site_site_symmetry_order
_atom_site_calc_flag
_atom_site_refinement_flags_posn
_atom_site_refinement_flags_adp
_atom_site_refinement_flags_occupancy
_atom_site_disorder_assembly
_atom_site_disorder_group
S F 0.0554(4) 0.45826(6) 0.32865(17) 0.0332(5) Uani 1 1 d . . . . .
N1 N -0.4414(7) 0.59016(10) 0.3357(3) 0.0359(6) Uani 1 1 d . . . . .
O1 O -0.2295(7) 0.63062(10) 0.4212(2) 0.0500(7) Uani 1 1 d . . . . .
N2 N -0.6173(7) 0.71294(10) 0.2210(3) 0.0334(6) Uani 1 1 d . . . . .
O2 O -0.3927(7) 0.53480(9) 0.3810(3) 0.0491(7) Uani 1 1 d . . . . .
N3 N -0.7850(7) 0.75960(11) 0.1234(3) 0.0392(6) Uani 1 1 d . . . . .
N4 N -0.7204(7) 0.60039(10) 0.1988(3) 0.0389(6) Uani 1 1 d . . . . .
N5 N -1.0477(7) 0.67395(11) 0.0107(3) 0.0368(6) Uani 1 1 d . . . . .
N6 N -1.0405(7) 0.73534(11) -0.0012(3) 0.0394(6) Uani 1 1 d . . . . .
C C -0.7792(7) 0.66050(12) 0.1515(3) 0.0315(6) Uani 1 1 d . . . . .
Q4 O 0.5090(7) 0.39147(10) 0.2712(3) 0.0481(7) Uani 1 1 d . . . . .
Q1 C -0.196(4) 0.4919(3) 0.0581(9) 0.157(4) Uani 1 1 d . . . . .
H1 H -0.421(13) 0.723(2) 0.314(5) 0.063(11) Uiso 1 1 d . . . . .
H3 H 0.361(18) 0.376(3) 0.171(7) 0.101(18) Uiso 1 1 d . . . . .
H4 H 0.64(2) 0.350(4) 0.352(11) 0.16(3) Uiso 1 1 d . . . . .
H5 H -0.93(5) 0.795(5) 0.207(17) 0.27(6) Uiso 1 1 d . . . . .

loop_
_atom_site_aniso_label
_atom_site_aniso_U_11
_atom_site_aniso_U_22
_atom_site_aniso_U_33
_atom_site_aniso_U_23
_atom_site_aniso_U_13
_atom_site_aniso_U_12
S 0.0240(8) 0.0307(9) 0.0419(9) -0.0159(6) 0.0078(6) -0.0035(5)
N1 0.0369(12) 0.0315(12) 0.0366(12) 0.0042(9) 0.0098(10) 0.0035(9)
O1 0.0531(13) 0.0410(12) 0.0393(12) 0.0025(9) -0.0043(9) -0.0006(9)
N2 0.0340(12) 0.0300(12) 0.0284(11) 0.0009(8) 0.0012(9) 0.0010(8)
O2 0.0548(13) 0.0332(12) 0.0565(14) 0.0131(9) 0.0162(11) 0.0071(9)
N3 0.0411(13) 0.0321(12) 0.0342(12) 0.0031(9) 0.0005(9) 0.0021(9)
N4 0.0391(13) 0.0322(13) 0.0384(13) -0.0002(9) 0.0049(10) -0.0010(9)
N5 0.0336(12) 0.0371(12) 0.0306(11) -0.0018(9) 0.0000(9) -0.0004(9)
N6 0.0391(12) 0.0372(13) 0.0319(11) 0.0022(9) 0.0002(9) 0.0016(9)
C 0.0297(12) 0.0328(13) 0.0293(12) -0.0013(10) 0.0071(10) -0.0004(10)
Q4 0.0495(13) 0.0388(12) 0.0444(12) -0.0052(9) 0.0022(10) 0.0015(9)
Q1 0.294(12) 0.081(4) 0.094(5) -0.013(4) 0.066(6) -0.003(6)

loop_
_atom_type_symbol
_atom_type_description
_atom_type_scat_dispersion_real
_atom_type_scat_dispersion_imag
_atom_type_scat_source
C C 0.0181 0.0091 'International Tables Vol C Tables 4.2.6.8 and 6.1.1.4'
N N 0.0311 0.0180 'International Tables Vol C Tables 4.2.6.8 and 6.1.1.4'
O O 0.0492 0.0322 'International Tables Vol C Tables 4.2.6.8 and 6.1.1.4'
H H 0.0000 0.0000 'International Tables Vol C Tables 4.2.6.8 and 6.1.1.4'
F F 0.0727 0.0534 'International Tables Vol C Tables 4.2.6.8 and 6.1.1.4'

loop_
_geom_angle_atom_site_label_1
_geom_angle_atom_site_label_2
_geom_angle_atom_site_label_3
_geom_angle
_geom_angle_site_symmetry_1
_geom_angle_site_symmetry_3
O1 N1 O2 119.5(2) . .
O1 N1 N4 124.2(2) . .
O2 N1 N4 116.2(2) . .
C N2 N3 108.8(2) . .
N6 N3 N2 106.1(2) . .
N1 N4 C 116.2(2) . .
C N5 N6 105.6(2) . .
N3 N6 N5 111.5(2) . .
N5 C N2 107.9(2) . .
N5 C N4 119.3(2) . .
N2 C N4 132.8(2) . .

loop_
_geom_bond_atom_site_label_1
_geom_bond_atom_site_label_2
_geom_bond_distance
_geom_bond_site_symmetry_2
N1 O1 1.239(3) .
N1 O2 1.269(3) .
N1 N4 1.305(3) .
N2 C 1.335(3) .
N2 N3 1.344(3) .
N3 N6 1.287(3) .
N4 C 1.374(3) .
N5 C 1.330(3) .
N5 N6 1.346(3) .
Q1 Q1 2.07(2) 3_465

_cod_database_fobs_code 1529387
